data_9017265
loop_
_publ_author_name
'Echigo, T.'
'Kimata, M.'

_publ_section_title
;
 Single-crystal X-ray diffraction and spectroscopic studies on
 humboldtine and lindbergite: weak Jahn-Teller effect of Fe2+ ion
;
_journal_name_full 'Physics and Chemistry of Minerals'
_journal_page_first 467
_journal_page_last 475
_journal_volume 35
_journal_year 2008
_chemical_compound_source Synthetic
_chemical_formula_sum 'C2 H4 Fe O6'
_chemical_name_mineral Humboldtine
_space_group_IT_number 15
_space_group_name_Hall '-C 2yc'
_space_group_name_H-M_alt 'C 1 2/c 1'
_symmetry_space_group_name_H-M 'C 1 2/c 1'
_cell_angle_alpha 90
_cell_angle_beta 128.53
_cell_angle_gamma 90
_cell_length_a 12.011
_cell_length_b 5.557
_cell_length_c 9.920
_cell_formula_units_Z 4
_cell_volume 517.958
_database_code_amcsd 0019940
_exptl_crystal_density_diffrn 2.307
_cod_data_source_file inputs/fixed/downloads/10/10444.cif
_cod_data_source_block 10444
_cod_original_formula_sum 'Fe C2 O6 H4'
_cod_database_code 9017265

loop_
_space_group_symop_operation_xyz
x,y,z
1/2+x,1/2+y,z
x,-y,1/2+z
1/2+x,1/2-y,1/2+z
-x,y,1/2-z
1/2-x,1/2+y,1/2-z
-x,-y,-z
1/2-x,1/2-y,-z

loop_
_atom_site_aniso_label
_atom_site_aniso_U_11
_atom_site_aniso_U_22
_atom_site_aniso_U_33
_atom_site_aniso_U_12
_atom_site_aniso_U_13
_atom_site_aniso_U_23
Fe 0.02480 0.00970 0.01620 0.00000 0.01070 0.00000
C 0.02550 0.01530 0.01330 0.00180 0.00780 0.00130
O1 0.03300 0.01260 0.01480 -0.00100 0.01110 -0.00180
O2 0.02720 0.03360 0.01830 0.00500 0.01260 0.00360
O3 0.01720 0.01520 0.01370 -0.00010 0.00860 -0.00030

loop_
_atom_site_label
_atom_site_fract_x
_atom_site_fract_y
_atom_site_fract_z
_atom_site_U_iso_or_equiv
Fe 0.00000 0.17040 0.25000 0.01824
C 0.04990 0.66840 0.35110 0.01608
O1 0.08480 0.46940 0.42270 0.02102
O2 0.08630 0.87160 0.42360 0.02280
O3 0.17970 0.17770 0.25730 0.02748
H1 0.26300 0.09100 0.34900 0.10385
H2 0.16700 0.13000 0.15600 0.04433

loop_
_cod_related_entry_id
_cod_related_entry_database
_cod_related_entry_code
1 AMCSD 0019940
